data_4001412
loop_
_publ_author_name
'Wang, Xin-Yi'
'Sevov, Slavi C.'

_publ_section_title
;
 Hydrogen-Bonded Host Frameworks of Cationic Metal Complexes and Anionic
 Disulfonate Linkers:&#x00A0; Effects of the Guest Molecules and the
 Charge of the Metal Complex
;
_journal_issue 20
_journal_name_full 'Chemistry of Materials'
_journal_page_first 4906
_journal_paper_doi 10.1021/cm071480x
_journal_volume 19
_journal_year 2007
_chemical_formula_moiety '(C12 H8 O6 S2), 2(Co C6 H16 N4 O4), 3(C6 H5 N O3), 7 (H2 O)'
_chemical_formula_sum 'C42 H69 Co2 N11 O30 S2'
_chemical_formula_weight 1390.06
_chemical_name_common CoEnOx-BPDS-pnp
_chemical_name_systematic
; 
 ? 
;
_space_group_IT_number 1
_symmetry_cell_setting triclinic
_symmetry_space_group_name_Hall 'P 1'
_symmetry_space_group_name_H-M 'P 1'
_atom_sites_solution_hydrogens geom
_atom_sites_solution_primary direct
_atom_sites_solution_secondary difmap
_audit_creation_method SHELXL-97
_cell_angle_alpha 99.69(3)
_cell_angle_beta 94.23(4)
_cell_angle_gamma 90.10(3)
_cell_formula_units_Z 1
_cell_length_a 7.7782(16)
_cell_length_b 10.310(2)
_cell_length_c 18.272(4)
_cell_measurement_temperature 100(2)
_cell_volume 1440.3(5)
_computing_cell_refinement 'Bruker SMART'
_computing_data_collection 'Bruker SMART'
_computing_data_reduction 'Bruker SHELXTL-V5.1'
_computing_molecular_graphics Diomand
_computing_publication_material 'SHELXL-97 (Sheldrick, 1997)'
_computing_structure_refinement 'SHELXL-97 (Sheldrick, 1997)'
_computing_structure_solution 'SHELXS-97 (Sheldrick, 1990)'
_diffrn_ambient_temperature 100(2)
_diffrn_measured_fraction_theta_full 1.000
_diffrn_measured_fraction_theta_max 1.000
_diffrn_measurement_device_type 'CCD area detector'
_diffrn_measurement_method 'phi and omega scans'
_diffrn_radiation_monochromator graphite
_diffrn_radiation_source 'fine-focus sealed tube'
_diffrn_radiation_type MoK\a
_diffrn_radiation_wavelength 0.71073
_diffrn_reflns_av_R_equivalents 0.0000
_diffrn_reflns_av_sigmaI/netI 0.0320
_diffrn_reflns_limit_h_max 10
_diffrn_reflns_limit_h_min -10
_diffrn_reflns_limit_k_max 12
_diffrn_reflns_limit_k_min -13
_diffrn_reflns_limit_l_max 12
_diffrn_reflns_limit_l_min -23
_diffrn_reflns_number 8879
_diffrn_reflns_theta_full 27.50
_diffrn_reflns_theta_max 27.50
_diffrn_reflns_theta_min 1.13
_exptl_absorpt_coefficient_mu 0.750
_exptl_absorpt_correction_T_max 0.9288
_exptl_absorpt_correction_T_min 0.8063
_exptl_absorpt_correction_type multi-scan
_exptl_absorpt_process_details 'Blessing, R.H. (1995) Acta Cryst. A51, 33-38'
_exptl_crystal_colour red
_exptl_crystal_density_diffrn 1.603
_exptl_crystal_density_meas ?
_exptl_crystal_density_method 'not measured'
_exptl_crystal_description olumn
_exptl_crystal_F_000 724
_exptl_crystal_size_max 0.30
_exptl_crystal_size_mid 0.28
_exptl_crystal_size_min 0.10
_refine_diff_density_max 0.873
_refine_diff_density_min -0.629
_refine_diff_density_rms 0.125
_refine_ls_abs_structure_details 'Flack H D (1983), Acta Cryst. A39, 876-881'
_refine_ls_abs_structure_Flack 0.089(18)
_refine_ls_extinction_method none
_refine_ls_goodness_of_fit_ref 1.113
_refine_ls_hydrogen_treatment Const
_refine_ls_matrix_type full
_refine_ls_number_parameters 847
_refine_ls_number_reflns 8879
_refine_ls_number_restraints 28
_refine_ls_restrained_S_all 1.127
_refine_ls_R_factor_all 0.0433
_refine_ls_R_factor_gt 0.0402
_refine_ls_shift/su_max 0.003
_refine_ls_shift/su_mean 0.000
_refine_ls_structure_factor_coef Fsqd
_refine_ls_weighting_details 'calc w=1/[\s^2^(Fo^2^)+(0.0717P)^2^+1.1222P] where P=(Fo^2^+2Fc^2^)/3'
_refine_ls_weighting_scheme calc
_refine_ls_wR_factor_gt 0.1117
_refine_ls_wR_factor_ref 0.1186
_reflns_number_gt 8447
_reflns_number_total 8879
_reflns_threshold_expression >2sigma(I)
_cod_data_source_file cm071480x-file002.cif
_cod_data_source_block CoEnOx-BPDS-pnp
_cod_depositor_comments
;
The following automatic conversions were performed:

'_exptl_crystal_density_meas' value 'not measured' was changed to '?'
- the value is perceived as not measured.

Automatic conversion script
Id: cif_fix_values 3008 2015-01-20 13:52:24Z robertas 
;
_cod_original_cell_volume 1440.4(5)
_cod_original_sg_symbol_H-M P1
_cod_database_code 4001412

loop_
_symmetry_equiv_pos_as_xyz
'x, y, z'

loop_
_atom_site_label
_atom_site_type_symbol
_atom_site_fract_x
_atom_site_fract_y
_atom_site_fract_z
_atom_site_U_iso_or_equiv
_atom_site_adp_type
_atom_site_occupancy
_atom_site_symmetry_multiplicity
_atom_site_calc_flag
_atom_site_refinement_flags
_atom_site_disorder_assembly
_atom_site_disorder_group
Co1 Co 0.25252(9) 0.22074(5) 0.01561(4) 0.00899(16) Uani 1 1 d . . .
Co2 Co 0.75254(9) 0.76849(5) 0.98333(4) 0.00926(16) Uani 1 1 d . . .
S1 S 0.5605(2) 1.17845(18) 0.77329(10) 0.0225(4) Uani 1 1 d . . .
S2 S 0.1350(2) 0.80888(16) 0.20967(8) 0.0173(3) Uani 1 1 d . A .
N1 N 0.2763(7) 0.3327(5) 0.1112(3) 0.0125(11) Uani 1 1 d . . .
H1A H 0.3881 0.3634 0.1212 0.015 Uiso 1 1 calc R . .
H1B H 0.2050 0.4038 0.1112 0.015 Uiso 1 1 calc R . .
N2 N 0.1172(7) 0.1040(5) 0.0631(3) 0.0135(11) Uani 1 1 d . . .
H2B H 0.0172 0.0789 0.0341 0.016 Uiso 1 1 calc R . .
H2C H 0.1789 0.0295 0.0681 0.016 Uiso 1 1 calc R . .
N3 N 0.2137(7) 0.1044(5) -0.0823(3) 0.0144(11) Uani 1 1 d . . .
H3B H 0.3015 0.1168 -0.1116 0.017 Uiso 1 1 calc R . .
H3C H 0.2147 0.0179 -0.0756 0.017 Uiso 1 1 calc R . .
N4 N 0.0543(7) 0.3134(5) -0.0185(3) 0.0142(11) Uani 1 1 d . . .
H4B H -0.0417 0.2908 0.0034 0.017 Uiso 1 1 calc R . .
H4C H 0.0726 0.4027 -0.0051 0.017 Uiso 1 1 calc R . .
N5 N 0.6038(6) 0.8814(6) 0.9318(3) 0.0123(11) Uani 1 1 d . . .
H5B H 0.5118 0.9069 0.9596 0.015 Uiso 1 1 calc R . .
H5C H 0.6644 0.9560 0.9272 0.015 Uiso 1 1 calc R . .
N6 N 0.7487(8) 0.6529(6) 0.8844(3) 0.0158(12) Uani 1 1 d . . .
H6A H 0.8574 0.6218 0.8757 0.019 Uiso 1 1 calc R . .
H6B H 0.6758 0.5821 0.8831 0.019 Uiso 1 1 calc R . .
N7 N 0.5616(7) 0.6717(5) 1.0133(3) 0.0094(10) Uani 1 1 d . . .
H7A H 0.4596 0.6927 0.9895 0.011 Uiso 1 1 calc R . .
H7B H 0.5778 0.5826 1.0006 0.011 Uiso 1 1 calc R . .
N8 N 0.7462(6) 0.8836(5) 1.0775(3) 0.0111(11) Uani 1 1 d . . .
H8B H 0.8418 0.8706 1.1081 0.013 Uiso 1 1 calc R . .
H8C H 0.7476 0.9698 1.0704 0.013 Uiso 1 1 calc R . .
N9 N 0.8311(14) 0.7462(7) 0.4773(4) 0.057(2) Uani 1 1 d . . .
N10 N 0.8993(10) 0.2493(8) 0.5264(4) 0.0443(18) Uani 1 1 d . . .
O1S O 0.9344(6) 0.4865(4) 0.1296(2) 0.0181(9) Uani 1 1 d . . .
O2S O 0.6367(6) 0.3924(5) 0.1694(3) 0.0238(11) Uani 1 1 d . . .
O3S O 0.0910(6) 0.5992(5) 0.8253(3) 0.0240(11) Uani 1 1 d . . .
O4S O 0.4040(6) 0.4988(4) 0.8639(2) 0.0183(9) Uani 1 1 d . . .
O5S O 0.4694(8) 0.5713(6) 0.2602(3) 0.0407(13) Uani 1 1 d . . .
O6S O 0.9281(11) 0.4023(8) 0.7317(4) 0.080(3) Uani 1 1 d . . .
O7S O 0.6886(9) 0.7669(6) 0.2959(3) 0.0500(16) Uani 1 1 d . . .
C1 C 0.5060(8) 1.1080(7) 0.6784(3) 0.0200(12) Uani 1 1 d . A .
C3 C 0.419(3) 0.9972(15) 0.6593(7) 0.060(5) Uani 0.727(15) 1 d P A 5
H3A H 0.3894 0.9503 0.6972 0.072 Uiso 0.727(15) 1 calc PR A 5
C5 C 0.371(3) 0.9466(15) 0.5867(6) 0.061(5) Uani 0.727(15) 1 d P A 5
H5A H 0.3148 0.8628 0.5759 0.073 Uiso 0.727(15) 1 calc PR A 5
C2 C 0.5425(16) 1.1842(12) 0.6257(6) 0.037(3) Uani 0.727(15) 1 d P A 5
H2A H 0.5968 1.2682 0.6399 0.044 Uiso 0.727(15) 1 calc PR A 5
C4 C 0.4965(18) 1.1331(13) 0.5500(6) 0.041(3) Uani 0.727(15) 1 d P A 5
H4A H 0.5304 1.1792 0.5125 0.049 Uiso 0.727(15) 1 calc PR A 5
C2A C 0.611(3) 1.096(3) 0.6149(14) 0.026(6) Uiso 0.273(15) 1 d P A 6
H2AA H 0.7261 1.1285 0.6236 0.031 Uiso 0.273(15) 1 calc PR A 6
C4A C 0.556(3) 1.042(2) 0.5450(12) 0.017(5) Uiso 0.273(15) 1 d P A 6
H4AA H 0.6357 1.0274 0.5075 0.021 Uiso 0.273(15) 1 calc PR A 6
C3A C 0.328(3) 1.050(3) 0.6568(15) 0.021(6) Uani 0.273(15) 1 d P A 6
H3AA H 0.2483 1.0504 0.6938 0.026 Uiso 0.273(15) 1 calc PR A 6
C5A C 0.280(3) 0.995(2) 0.5840(13) 0.013(5) Uani 0.273(15) 1 d P A 6
H5AA H 0.1732 0.9495 0.5707 0.015 Uiso 0.273(15) 1 calc PR A 6
C6 C 0.3980(9) 1.0110(7) 0.5289(4) 0.0286(15) Uani 1 1 d . . .
C7 C 0.3367(9) 0.9613(6) 0.4496(3) 0.0239(12) Uani 1 1 d . A .
C8 C 0.3892(9) 1.0215(7) 0.3922(4) 0.0289(15) Uani 1 1 d . . .
H8A H 0.4687 1.0934 0.4034 0.035 Uiso 1 1 calc R A .
C9 C 0.2215(11) 0.8555(7) 0.4319(4) 0.0308(17) Uani 1 1 d . . .
H9A H 0.1824 0.8149 0.4707 0.037 Uiso 1 1 calc R A .
C10 C 0.1632(10) 0.8087(8) 0.3598(4) 0.0279(15) Uani 1 1 d . A .
H10A H 0.0884 0.7339 0.3488 0.034 Uiso 1 1 calc R . .
C11 C 0.3268(9) 0.9778(7) 0.3180(3) 0.0258(13) Uani 1 1 d . A .
H11A H 0.3619 1.0209 0.2795 0.031 Uiso 1 1 calc R . .
C12 C 0.2141(8) 0.8716(6) 0.3017(3) 0.0192(12) Uani 1 1 d . . .
C13 C 0.2295(9) 0.2559(7) 0.1695(4) 0.0204(14) Uani 1 1 d . . .
H13A H 0.2031 0.3163 0.2153 0.024 Uiso 1 1 calc R . .
H13B H 0.3263 0.1994 0.1820 0.024 Uiso 1 1 calc R . .
C14 C 0.0744(8) 0.1734(6) 0.1383(3) 0.0169(13) Uani 1 1 d . . .
H14A H -0.0279 0.2293 0.1337 0.020 Uiso 1 1 calc R . .
H14B H 0.0500 0.1090 0.1708 0.020 Uiso 1 1 calc R . .
C15 C 0.0255(8) 0.2786(6) -0.1008(3) 0.0139(12) Uani 1 1 d . . .
H15A H 0.1102 0.3254 -0.1252 0.017 Uiso 1 1 calc R . .
H15B H -0.0920 0.3036 -0.1175 0.017 Uiso 1 1 calc R . .
C16 C 0.0471(8) 0.1324(6) -0.1202(3) 0.0149(12) Uani 1 1 d . . .
H16A H -0.0483 0.0851 -0.1025 0.018 Uiso 1 1 calc R . .
H16B H 0.0485 0.1050 -0.1748 0.018 Uiso 1 1 calc R . .
C17 C 0.5632(8) 0.3176(6) -0.0101(3) 0.0102(11) Uani 1 1 d . . .
C18 C 0.5963(8) 0.1876(6) 0.0199(3) 0.0107(12) Uani 1 1 d . . .
C19 C 0.5391(9) 0.8124(7) 0.8567(3) 0.0203(14) Uani 1 1 d . . .
H19A H 0.5035 0.8766 0.8241 0.024 Uiso 1 1 calc R . .
H19B H 0.4390 0.7549 0.8602 0.024 Uiso 1 1 calc R . .
C20 C 0.6877(9) 0.7317(7) 0.8265(3) 0.0188(14) Uani 1 1 d . . .
H20A H 0.6495 0.6729 0.7794 0.023 Uiso 1 1 calc R . .
H20B H 0.7816 0.7898 0.8165 0.023 Uiso 1 1 calc R . .
C21 C 0.5552(8) 0.7086(6) 1.0957(3) 0.0138(12) Uani 1 1 d . . .
H21A H 0.6455 0.6622 1.1219 0.017 Uiso 1 1 calc R . .
H21B H 0.4413 0.6852 1.1111 0.017 Uiso 1 1 calc R . .
C22 C 0.5859(8) 0.8561(6) 1.1135(3) 0.0132(11) Uani 1 1 d . . .
H22A H 0.4868 0.9028 1.0934 0.016 Uiso 1 1 calc R . .
H22B H 0.6014 0.8857 1.1680 0.016 Uiso 1 1 calc R . .
C23 C 1.0672(8) 0.6681(6) 1.0053(3) 0.0130(12) Uani 1 1 d . . .
C24 C 1.0952(8) 0.7990(6) 0.9747(3) 0.0102(12) Uani 1 1 d . . .
C25 C 1.0220(12) 0.8016(7) 0.7027(5) 0.0354(17) Uani 1 1 d . . .
C26 C 0.9318(19) 0.9020(8) 0.6738(5) 0.071(4) Uani 1 1 d . . .
H26A H 0.9146 0.9832 0.7055 0.085 Uiso 1 1 calc R . .
C27 C 1.0360(15) 0.6850(9) 0.6555(5) 0.051(3) Uani 1 1 d . . .
H27A H 1.0937 0.6153 0.6745 0.061 Uiso 1 1 calc R . .
C28 C 0.9732(16) 0.6624(8) 0.5835(6) 0.057(3) Uani 1 1 d . . .
H28A H 0.9830 0.5784 0.5536 0.069 Uiso 1 1 calc R . .
C29 C 0.867(2) 0.8850(8) 0.5999(5) 0.079(4) Uani 1 1 d . . .
H29A H 0.8063 0.9533 0.5808 0.095 Uiso 1 1 calc R . .
C30 C 0.8939(14) 0.7651(7) 0.5545(4) 0.043(2) Uani 1 1 d . . .
C31 C 0.7480(8) 0.1935(6) 0.2970(4) 0.0235(13) Uani 1 1 d . . .
C32 C 0.8322(10) 0.0931(8) 0.3268(4) 0.0369(17) Uani 1 1 d . . .
H32A H 0.8551 0.0125 0.2956 0.044 Uiso 1 1 calc R . .
C33 C 0.7164(13) 0.3112(8) 0.3400(4) 0.0386(19) Uani 1 1 d . . .
H33A H 0.6631 0.3803 0.3186 0.046 Uiso 1 1 calc R . .
C34 C 0.8822(11) 0.1115(8) 0.4016(5) 0.043(2) Uani 1 1 d . . .
H34A H 0.9401 0.0436 0.4224 0.051 Uiso 1 1 calc R . .
C35 C 0.7645(11) 0.3281(7) 0.4164(4) 0.0347(17) Uani 1 1 d . . .
H35A H 0.7398 0.4079 0.4478 0.042 Uiso 1 1 calc R . .
C36 C 0.8483(10) 0.2278(7) 0.4462(4) 0.0296(14) Uani 1 1 d . . .
O1 O 0.6668(13) 1.0858(8) 0.8067(4) 0.051(3) Uani 0.734(10) 1 d P B 1
O2 O 0.6387(12) 1.3073(8) 0.7786(4) 0.044(2) Uani 0.734(10) 1 d P B 1
O3 O 0.3944(12) 1.1885(10) 0.8069(4) 0.055(3) Uani 0.734(10) 1 d P B 1
O1A O 0.750(2) 1.1859(18) 0.7683(10) 0.030(5) Uiso 0.266(10) 1 d P B 2
O2A O 0.501(3) 1.3156(18) 0.7611(10) 0.028(5) Uiso 0.266(10) 1 d P B 2
O3A O 0.500(2) 1.1149(16) 0.8191(9) 0.021(4) Uiso 0.266(10) 1 d P B 2
O4 O 0.2098(6) 0.8867(4) 0.1600(2) 0.0216(10) Uani 1 1 d . . .
O5 O -0.0521(7) 0.8170(6) 0.2069(3) 0.0300(12) Uani 1 1 d . . .
O6 O 0.1870(6) 0.6702(4) 0.1968(3) 0.0219(10) Uani 1 1 d . . .
O7 O 0.4603(5) 0.1297(4) 0.0363(2) 0.0122(9) Uani 1 1 d . . .
O8 O 0.4004(6) 0.3386(4) -0.0238(2) 0.0127(9) Uani 1 1 d . . .
O9 O 0.7433(6) 0.1468(4) 0.0249(3) 0.0158(10) Uani 1 1 d . . .
O10 O 0.6797(5) 0.3920(4) -0.0185(2) 0.0142(9) Uani 1 1 d . . .
O11 O 0.9103(6) 0.6515(4) 1.0221(2) 0.0117(9) Uani 1 1 d . . .
O12 O 0.9556(5) 0.8585(4) 0.9606(2) 0.0117(9) Uani 1 1 d . . .
O13 O 1.1841(5) 0.5949(4) 1.0121(2) 0.0150(9) Uani 1 1 d . . .
O14 O 1.2408(6) 0.8385(4) 0.9671(2) 0.0141(9) Uani 1 1 d . . .
O15 O 1.0828(8) 0.8253(6) 0.7727(3) 0.0400(15) Uani 1 1 d . . .
H15 H 1.1310 0.7577 0.7839 0.060 Uiso 1 1 calc R . .
O16 O 0.8616(11) 0.6407(5) 0.4367(3) 0.0581(19) Uani 1 1 d . . .
O17 O 0.7566(16) 0.8348(8) 0.4525(4) 0.089(3) Uani 1 1 d . . .
O18 O 0.6995(7) 0.1683(5) 0.2217(3) 0.0284(11) Uani 1 1 d . . .
H18 H 0.6506 0.2346 0.2091 0.043 Uiso 1 1 calc R . .
O19 O 0.9809(12) 0.1625(8) 0.5498(4) 0.074(2) Uani 1 1 d . . .
O20 O 0.8655(11) 0.3521(6) 0.5648(3) 0.0549(17) Uani 1 1 d . . .
C40 C 0.4050(12) 0.5358(14) 0.5720(3) 0.096(9) Uani 0.706(9) 1 d PGD C 3
C39 C 0.4687(11) 0.6142(10) 0.5250(5) 0.069(5) Uani 0.706(9) 1 d PGD C 3
H39A H 0.5348 0.6912 0.5452 0.083 Uiso 0.706(9) 1 calc PR C 3
C38 C 0.4357(10) 0.5799(8) 0.4483(4) 0.048(3) Uani 0.706(9) 1 d PGD C 3
H38A H 0.4792 0.6334 0.4162 0.057 Uiso 0.706(9) 1 calc PR C 3
C37 C 0.3390(9) 0.4673(8) 0.4187(3) 0.036(2) Uani 0.706(9) 1 d PGD C 3
C42 C 0.2753(10) 0.3889(8) 0.4658(5) 0.057(4) Uani 0.706(9) 1 d PGD C 3
H42A H 0.2093 0.3119 0.4456 0.069 Uiso 0.706(9) 1 calc PR C 3
C41 C 0.3083(13) 0.4232(12) 0.5424(5) 0.086(7) Uani 0.706(9) 1 d PGD C 3
H41A H 0.2648 0.3697 0.5746 0.103 Uiso 0.706(9) 1 calc PR C 3
N11 N 0.419(2) 0.5783(19) 0.6535(9) 0.126(8) Uani 0.706(9) 1 d PD C 3
O21 O 0.3088(11) 0.4278(8) 0.3469(4) 0.040(2) Uani 0.706(9) 1 d PD C 3
H21 H 0.3560 0.4803 0.3238 0.060 Uiso 0.706(9) 1 calc PR C 3
O22 O 0.480(3) 0.6914(19) 0.6704(11) 0.127(7) Uiso 0.706(9) 1 d PD C 3
O23 O 0.376(3) 0.4976(18) 0.6914(10) 0.125(6) Uiso 0.706(9) 1 d PD C 3
C40A C 0.292(2) 0.4256(17) 0.4541(7) 0.032(7) Uiso 0.294(9) 1 d PGD C 4
C41A C 0.361(2) 0.5490(15) 0.4841(9) 0.036(6) Uiso 0.294(9) 1 d PGD C 4
H41B H 0.3645 0.6156 0.4540 0.043 Uiso 0.294(9) 1 calc PR C 4
C42A C 0.4268(18) 0.5749(12) 0.5580(9) 0.032(7) Uiso 0.294(9) 1 d PGD C 4
H42B H 0.4746 0.6593 0.5785 0.039 Uiso 0.294(9) 1 calc PR C 4
C37A C 0.4224(15) 0.4775(15) 0.6020(6) 0.032(6) Uiso 0.294(9) 1 d PGD C 4
C38A C 0.353(2) 0.3541(13) 0.5721(8) 0.028(5) Uiso 0.294(9) 1 d PGD C 4
H38B H 0.3495 0.2876 0.6021 0.034 Uiso 0.294(9) 1 calc PR C 4
C39A C 0.287(2) 0.3282(13) 0.4981(8) 0.027(5) Uiso 0.294(9) 1 d PGD C 4
H39B H 0.2395 0.2438 0.4777 0.032 Uiso 0.294(9) 1 calc PR C 4
N11A N 0.228(3) 0.3996(18) 0.3840(9) 0.035(6) Uani 0.294(9) 1 d PD C 4
O21A O 0.489(2) 0.508(2) 0.6720(9) 0.043(5) Uiso 0.294(9) 1 d PD C 4
H21C H 0.4981 0.5904 0.6839 0.065 Uiso 0.294(9) 1 calc PR C 4
O22A O 0.182(2) 0.2837(17) 0.3498(10) 0.040(5) Uani 0.294(9) 1 d PD C 4
O23A O 0.204(3) 0.483(2) 0.3420(11) 0.052(7) Uani 0.294(9) 1 d PD C 4

loop_
_atom_site_aniso_label
_atom_site_aniso_U_11
_atom_site_aniso_U_22
_atom_site_aniso_U_33
_atom_site_aniso_U_23
_atom_site_aniso_U_13
_atom_site_aniso_U_12
Co1 0.0070(4) 0.0081(4) 0.0123(3) 0.0034(3) 0.0000(3) 0.0013(3)
Co2 0.0069(4) 0.0079(4) 0.0130(4) 0.0023(3) -0.0003(3) 0.0008(3)
S1 0.0191(8) 0.0208(9) 0.0253(8) -0.0011(7) -0.0026(6) 0.0007(6)
S2 0.0202(8) 0.0202(8) 0.0117(6) 0.0031(5) 0.0021(6) 0.0067(6)
N1 0.008(2) 0.011(3) 0.020(3) 0.007(2) -0.002(2) 0.001(2)
N2 0.013(3) 0.007(3) 0.020(3) 0.003(2) -0.003(2) 0.0007(19)
N3 0.015(3) 0.012(3) 0.014(2) -0.004(2) -0.004(2) -0.001(2)
N4 0.014(3) 0.013(3) 0.018(3) 0.009(2) 0.002(2) 0.004(2)
N5 0.005(2) 0.023(3) 0.009(2) 0.004(2) -0.0004(18) 0.0037(19)
N6 0.012(3) 0.020(3) 0.013(2) -0.005(2) 0.002(2) -0.004(2)
N7 0.009(2) 0.005(2) 0.011(2) -0.0043(19) -0.0038(19) 0.001(2)
N8 0.009(2) 0.008(2) 0.018(3) 0.009(2) -0.005(2) -0.001(2)
N9 0.108(7) 0.030(3) 0.033(3) 0.005(3) 0.020(5) -0.008(5)
N10 0.048(4) 0.050(4) 0.037(4) 0.023(3) -0.016(3) -0.015(3)
O1S 0.020(2) 0.017(2) 0.018(2) 0.0071(18) -0.0005(19) 0.0004(19)
O2S 0.017(2) 0.030(3) 0.025(2) 0.011(2) -0.0011(19) -0.0049(19)
O3S 0.022(3) 0.023(3) 0.027(3) 0.004(2) 0.0055(19) 0.0049(19)
O4S 0.019(2) 0.015(2) 0.021(2) 0.0066(17) -0.0061(19) -0.0036(19)
O5S 0.046(3) 0.040(3) 0.037(3) 0.007(3) 0.010(3) 0.009(3)
O6S 0.105(7) 0.100(6) 0.033(3) 0.012(4) -0.008(4) -0.083(5)
O7S 0.061(4) 0.059(4) 0.029(3) 0.005(3) 0.001(3) -0.016(3)
C1 0.013(3) 0.034(4) 0.013(3) 0.005(2) 0.000(2) 0.002(3)
C3 0.095(14) 0.053(9) 0.033(7) 0.017(6) -0.004(8) -0.055(10)
C5 0.114(15) 0.047(8) 0.021(5) 0.018(5) -0.028(8) -0.043(10)
C2 0.051(7) 0.034(7) 0.024(5) 0.009(5) -0.013(5) -0.021(5)
C4 0.058(8) 0.042(7) 0.025(5) 0.011(5) 0.010(5) -0.026(6)
C3A 0.010(11) 0.025(13) 0.026(13) -0.006(10) 0.000(9) -0.003(9)
C5A 0.018(11) 0.010(10) 0.012(10) 0.007(8) 0.002(8) 0.006(8)
C6 0.028(3) 0.036(4) 0.024(3) 0.009(3) 0.005(3) 0.003(3)
C7 0.026(3) 0.027(3) 0.018(3) 0.002(2) 0.000(3) 0.010(3)
C8 0.029(3) 0.034(4) 0.023(3) 0.004(3) -0.004(3) -0.002(3)
C9 0.048(4) 0.033(4) 0.012(3) 0.006(3) 0.007(3) 0.010(3)
C10 0.036(4) 0.026(3) 0.023(3) 0.006(3) 0.002(3) 0.000(3)
C11 0.029(4) 0.038(3) 0.012(3) 0.008(2) -0.001(3) -0.004(3)
C12 0.023(3) 0.024(3) 0.011(3) 0.005(2) 0.000(2) 0.005(3)
C13 0.023(3) 0.019(3) 0.020(3) 0.004(3) 0.004(3) 0.002(3)
C14 0.018(3) 0.016(3) 0.018(3) 0.006(2) 0.005(2) 0.004(3)
C15 0.009(3) 0.017(3) 0.014(3) 0.003(2) -0.005(2) 0.001(2)
C16 0.015(3) 0.011(3) 0.016(3) 0.001(2) -0.006(2) -0.003(3)
C17 0.007(3) 0.008(3) 0.015(3) 0.004(2) 0.000(2) 0.002(2)
C18 0.007(3) 0.014(3) 0.011(2) 0.001(2) 0.002(2) -0.002(2)
C19 0.018(3) 0.027(4) 0.016(3) 0.006(3) -0.009(2) 0.001(3)
C20 0.017(3) 0.032(4) 0.008(3) 0.003(2) 0.007(2) 0.004(3)
C21 0.019(3) 0.010(3) 0.014(3) 0.004(2) 0.002(2) 0.000(2)
C22 0.008(3) 0.012(3) 0.018(3) 0.001(2) -0.001(2) -0.002(2)
C23 0.012(3) 0.011(3) 0.015(3) 0.000(2) -0.003(2) 0.002(3)
C24 0.007(3) 0.007(3) 0.016(3) -0.001(2) 0.000(2) -0.001(2)
C25 0.050(5) 0.025(3) 0.036(4) 0.013(3) 0.013(4) 0.001(3)
C26 0.150(12) 0.023(4) 0.035(5) 0.003(3) -0.019(6) 0.010(5)
C27 0.086(8) 0.030(4) 0.042(5) 0.016(4) 0.014(5) 0.015(5)
C28 0.100(9) 0.021(4) 0.053(6) 0.010(4) 0.011(6) 0.005(5)
C29 0.166(13) 0.025(4) 0.041(5) 0.005(3) -0.028(7) 0.012(7)
C30 0.087(7) 0.024(3) 0.022(3) 0.007(3) 0.012(4) 0.000(4)
C31 0.020(3) 0.023(3) 0.029(3) 0.008(3) 0.007(3) 0.001(2)
C32 0.034(4) 0.035(4) 0.042(4) 0.007(3) 0.007(3) 0.015(3)
C33 0.065(6) 0.022(4) 0.029(4) 0.007(3) 0.004(4) 0.001(4)
C34 0.040(4) 0.043(4) 0.045(5) 0.016(4) -0.012(4) 0.013(4)
C35 0.054(5) 0.021(3) 0.029(4) 0.007(3) -0.005(3) 0.002(3)
C36 0.031(4) 0.031(3) 0.029(3) 0.014(3) -0.005(3) -0.001(3)
O1 0.081(7) 0.037(4) 0.027(4) -0.006(3) -0.029(4) 0.019(4)
O2 0.063(6) 0.037(4) 0.026(4) -0.007(3) -0.002(4) -0.029(4)
O3 0.048(5) 0.081(7) 0.033(4) -0.007(4) 0.031(4) -0.015(5)
O4 0.030(2) 0.020(2) 0.015(2) 0.0045(17) 0.0054(18) 0.0066(18)
O5 0.026(3) 0.050(3) 0.016(2) 0.008(2) 0.005(2) 0.012(2)
O6 0.025(2) 0.018(2) 0.022(2) 0.0035(18) -0.0018(19) 0.0009(18)
O7 0.009(2) 0.013(2) 0.016(2) 0.0061(17) -0.0004(17) 0.0023(17)
O8 0.008(2) 0.012(2) 0.020(2) 0.0091(17) -0.0001(17) 0.0025(17)
O9 0.009(2) 0.013(2) 0.026(2) 0.0044(19) 0.0005(18) 0.0008(18)
O10 0.009(2) 0.011(2) 0.024(2) 0.0059(18) 0.0037(17) -0.0022(17)
O11 0.008(2) 0.011(2) 0.017(2) 0.0037(17) -0.0026(17) 0.0017(17)
O12 0.007(2) 0.010(2) 0.018(2) 0.0009(17) 0.0013(17) 0.0013(16)
O13 0.012(2) 0.014(2) 0.019(2) 0.0009(18) 0.0028(17) 0.0007(17)
O14 0.011(2) 0.012(2) 0.020(2) 0.0035(17) 0.0031(18) 0.0024(17)
O15 0.061(4) 0.025(3) 0.036(3) 0.009(2) 0.011(3) 0.002(3)
O16 0.108(6) 0.031(3) 0.036(3) 0.005(2) 0.014(4) -0.007(4)
O17 0.183(10) 0.050(4) 0.031(4) 0.006(3) 0.001(5) 0.028(5)
O18 0.036(3) 0.024(3) 0.025(2) 0.004(2) 0.008(2) 0.006(2)
O19 0.089(6) 0.065(5) 0.069(5) 0.030(4) -0.038(4) 0.013(4)
O20 0.086(5) 0.046(3) 0.031(3) 0.011(3) -0.017(3) -0.014(4)
C40 0.104(17) 0.15(2) 0.030(8) 0.002(12) -0.012(9) 0.076(15)
C39 0.030(7) 0.140(15) 0.025(6) -0.021(8) 0.001(5) 0.013(8)
C38 0.026(6) 0.065(8) 0.045(7) -0.010(6) -0.001(5) 0.012(6)
C37 0.032(6) 0.058(7) 0.017(4) 0.004(4) 0.005(4) 0.004(6)
C42 0.053(9) 0.076(10) 0.052(8) 0.026(9) 0.026(7) 0.031(7)
C41 0.057(10) 0.16(2) 0.056(10) 0.059(12) 0.038(8) 0.063(11)
N11 0.063(11) 0.130(18) 0.18(2) 0.019(17) 0.013(13) 0.061(12)
O21 0.044(5) 0.048(5) 0.026(4) -0.003(3) 0.011(4) -0.017(5)
N11A 0.030(12) 0.044(13) 0.039(13) 0.019(11) 0.019(10) 0.007(10)
O22A 0.027(10) 0.055(12) 0.047(11) 0.031(10) 0.005(8) 0.018(8)
O23A 0.079(18) 0.043(12) 0.037(11) 0.018(9) -0.014(11) 0.014(11)

loop_
_atom_type_symbol
_atom_type_description
_atom_type_scat_dispersion_real
_atom_type_scat_dispersion_imag
_atom_type_scat_source
C C 0.0033 0.0016 'International Tables Vol C Tables 4.2.6.8 and 6.1.1.4'
H H 0.0000 0.0000 'International Tables Vol C Tables 4.2.6.8 and 6.1.1.4'
N N 0.0061 0.0033 'International Tables Vol C Tables 4.2.6.8 and 6.1.1.4'
O O 0.0106 0.0060 'International Tables Vol C Tables 4.2.6.8 and 6.1.1.4'
S S 0.1246 0.1234 'International Tables Vol C Tables 4.2.6.8 and 6.1.1.4'
Co Co 0.3494 0.9721 'International Tables Vol C Tables 4.2.6.8 and 6.1.1.4'

loop_
_geom_angle_atom_site_label_1
_geom_angle_atom_site_label_2
_geom_angle_atom_site_label_3
_geom_angle
O7 Co1 N1 92.2(2)
O7 Co1 O8 85.25(19)
N1 Co1 O8 90.0(2)
O7 Co1 N4 172.1(2)
N1 Co1 N4 93.4(2)
O8 Co1 N4 89.2(2)
O7 Co1 N2 91.6(2)
N1 Co1 N2 86.3(2)
O8 Co1 N2 175.0(2)
N4 Co1 N2 94.4(2)
O7 Co1 N3 90.3(2)
N1 Co1 N3 176.7(2)
O8 Co1 N3 92.4(2)
N4 Co1 N3 84.4(2)
N2 Co1 N3 91.5(2)
O11 Co2 N8 93.47(19)
O11 Co2 O12 85.5(2)
N8 Co2 O12 91.3(2)
O11 Co2 N5 172.8(2)
N8 Co2 N5 92.8(2)
O12 Co2 N5 90.8(2)
O11 Co2 N7 89.6(2)
N8 Co2 N7 86.9(2)
O12 Co2 N7 174.7(2)
N5 Co2 N7 94.2(2)
O11 Co2 N6 89.0(2)
N8 Co2 N6 177.3(2)
O12 Co2 N6 89.9(2)
N5 Co2 N6 84.7(2)
N7 Co2 N6 92.2(2)
O3A S1 O2 134.7(8)
O3A S1 O1 59.6(9)
O2 S1 O1 114.3(6)
O2 S1 O3 110.5(5)
O1 S1 O3 108.9(6)
O3A S1 O1A 119.7(11)
O2 S1 O1A 62.3(8)
O1 S1 O1A 62.0(8)
O3 S1 O1A 158.9(8)
O3A S1 O2A 124.7(11)
O1 S1 O2A 155.3(8)
O3 S1 O2A 78.1(8)
O1A S1 O2A 102.9(10)
O3A S1 C1 113.6(8)
O2 S1 C1 110.7(4)
O1 S1 C1 107.9(4)
O3 S1 C1 104.1(4)
O1A S1 C1 97.0(8)
O2A S1 C1 92.6(8)
O5 S2 O4 112.4(3)
O5 S2 O6 110.0(3)
O4 S2 O6 113.2(3)
O5 S2 C12 107.2(3)
O4 S2 C12 108.4(3)
O6 S2 C12 105.2(3)
C13 N1 Co1 109.1(4)
C14 N2 Co1 109.7(4)
C16 N3 Co1 110.9(4)
C15 N4 Co1 109.6(4)
C19 N5 Co2 111.2(4)
C20 N6 Co2 108.3(4)
C21 N7 Co2 108.1(4)
C22 N8 Co2 109.6(4)
O17 N9 O16 121.4(8)
O17 N9 C30 119.8(7)
O16 N9 C30 118.7(8)
O20 N10 O19 123.6(8)
O20 N10 C36 119.6(7)
O19 N10 C36 116.7(8)
C3 C1 C2 121.0(8)
C3 C1 C2A 98.1(13)
C2 C1 C3A 107.3(13)
C2A C1 C3A 111.9(15)
C3 C1 S1 122.3(7)
C2 C1 S1 116.4(6)
C2A C1 S1 129.4(11)
C3A C1 S1 118.7(11)
C1 C3 C5 122.2(10)
C3 C5 C6 123.1(10)
C1 C2 C4 117.9(10)
C2 C4 C6 120.9(9)
C4A C2A C1 125(2)
C6 C4A C2A 120(2)
C5A C3A C1 121(2)
C3A C5A C6 117(2)
C4A C6 C5 99.3(13)
C4A C6 C5A 123.2(15)
C5 C6 C4 114.5(8)
C5A C6 C4 111.0(11)
C4A C6 C7 119.3(11)
C5 C6 C7 124.1(8)
C5A C6 C7 116.3(11)
C4 C6 C7 121.4(7)
C9 C7 C8 118.4(6)
C9 C7 C6 120.4(6)
C8 C7 C6 121.1(6)
C7 C8 C11 121.1(7)
C10 C9 C7 121.4(7)
C9 C10 C12 120.0(7)
C12 C11 C8 119.4(6)
C11 C12 C10 119.5(6)
C11 C12 S2 121.9(5)
C10 C12 S2 118.6(5)
N1 C13 C14 107.1(5)
C13 C14 N2 106.0(5)
N4 C15 C16 106.8(5)
N3 C16 C15 105.6(5)
O10 C17 O8 124.7(5)
O10 C17 C18 122.6(5)
O8 C17 C18 112.8(5)
O9 C18 O7 125.6(6)
O9 C18 C17 119.2(5)
O7 C18 C17 115.2(5)
N5 C19 C20 105.7(5)
N6 C20 C19 106.6(5)
N7 C21 C22 105.9(5)
N8 C22 C21 106.5(5)
O13 C23 O11 125.9(6)
O13 C23 C24 120.7(6)
O11 C23 C24 113.3(5)
O14 C24 O12 125.0(6)
O14 C24 C23 121.0(5)
O12 C24 C23 114.0(5)
O15 C25 C27 125.1(8)
O15 C25 C26 118.2(7)
C27 C25 C26 116.7(8)
C29 C26 C25 121.4(8)
C28 C27 C25 124.4(9)
C27 C28 C30 118.3(8)
C26 C29 C30 118.3(9)
C28 C30 C29 120.8(8)
C28 C30 N9 119.9(7)
C29 C30 N9 119.3(8)
C33 C31 O18 121.7(6)
C33 C31 C32 121.6(7)
O18 C31 C32 116.7(6)
C34 C32 C31 119.5(7)
C31 C33 C35 118.5(8)
C36 C34 C32 119.9(7)
C36 C35 C33 119.9(7)
C34 C36 C35 120.5(7)
C34 C36 N10 120.9(6)
C35 C36 N10 118.6(7)
C18 O7 Co1 112.7(4)
C17 O8 Co1 113.0(4)
C23 O11 Co2 112.8(4)
C24 O12 Co2 112.8(4)
C39 C40 C41 120.0
C39 C40 N11 121.1(12)
C41 C40 N11 118.4(12)
C38 C39 C40 120.0
C39 C38 C37 120.0
O21 C37 C42 117.3(7)
O21 C37 C38 122.6(7)
C42 C37 C38 120.0
C37 C42 C41 120.0
C42 C41 C40 120.0
O23 N11 O22 132(2)
O23 N11 C40 117.0(18)
O22 N11 C40 110.9(18)
N11A C40A C41A 120.7(14)
N11A C40A C39A 119.3(14)
C41A C40A C39A 120.0
C42A C41A C40A 120.0
C41A C42A C37A 120.0
O21A C37A C42A 116.9(15)
O21A C37A C38A 123.0(15)
C42A C37A C38A 120.0
C39A C38A C37A 120.0
C38A C39A C40A 120.0
O23A N11A O22A 110.8(18)
O23A N11A C40A 125(2)
O22A N11A C40A 124.1(16)

loop_
_geom_bond_atom_site_label_1
_geom_bond_atom_site_label_2
_geom_bond_distance
Co1 O7 1.916(4)
Co1 N1 1.921(6)
Co1 O8 1.932(4)
Co1 N4 1.935(5)
Co1 N2 1.948(5)
Co1 N3 1.982(5)
Co2 O11 1.904(4)
Co2 N8 1.923(5)
Co2 O12 1.936(4)
Co2 N5 1.947(5)
Co2 N7 1.949(5)
Co2 N6 1.989(5)
S1 O3A 1.260(17)
S1 O2 1.446(8)
S1 O1 1.447(8)
S1 O3 1.468(8)
S1 O1A 1.489(19)
S1 O2A 1.535(18)
S1 C1 1.784(6)
S2 O5 1.455(5)
S2 O4 1.460(5)
S2 O6 1.472(5)
S2 C12 1.762(6)
N1 C13 1.495(8)
N2 C14 1.498(8)
N3 C16 1.477(8)
N4 C15 1.486(8)
N5 C19 1.488(8)
N6 C20 1.491(9)
N7 C21 1.495(7)
N8 C22 1.499(8)
N9 O17 1.216(11)
N9 O16 1.243(9)
N9 C30 1.439(11)
N10 O20 1.209(10)
N10 O19 1.216(10)
N10 C36 1.470(9)
C1 C3 1.307(13)
C1 C2 1.386(12)
C1 C2A 1.45(3)
C1 C3A 1.51(2)
C3 C5 1.367(17)
C5 C6 1.368(12)
C2 C4 1.413(15)
C4 C6 1.453(13)
C2A C4A 1.34(3)
C4A C6 1.27(2)
C3A C5A 1.38(4)
C5A C6 1.44(2)
C6 C7 1.496(9)
C7 C9 1.390(11)
C7 C8 1.391(9)
C8 C11 1.404(9)
C9 C10 1.368(10)
C10 C12 1.413(9)
C11 C12 1.380(9)
C13 C14 1.495(9)
C15 C16 1.502(9)
C17 O10 1.221(7)
C17 O8 1.299(7)
C17 C18 1.546(8)
C18 O9 1.221(8)
C18 O7 1.293(7)
C19 C20 1.509(9)
C21 C22 1.516(8)
C23 O13 1.196(7)
C23 O11 1.298(8)
C23 C24 1.566(8)
C24 O14 1.229(8)
C24 O12 1.279(7)
C25 O15 1.312(10)
C25 C27 1.366(12)
C25 C26 1.405(12)
C26 C29 1.388(13)
C27 C28 1.350(14)
C28 C30 1.388(12)
C29 C30 1.393(12)
C31 C33 1.364(10)
C31 O18 1.381(8)
C31 C32 1.391(9)
C32 C34 1.375(11)
C33 C35 1.400(11)
C34 C36 1.369(11)
C35 C36 1.389(9)
C40 C39 1.3900
C40 C41 1.3900
C40 N11 1.475(16)
C39 C38 1.3900
C38 C37 1.3900
C37 O21 1.310(8)
C37 C42 1.3900
C42 C41 1.3900
N11 O23 1.228(16)
N11 O22 1.239(16)
C40A N11A 1.32(2)
C40A C41A 1.3900
C40A C39A 1.3900
C41A C42A 1.3900
C42A C37A 1.3900
C37A O21A 1.331(16)
C37A C38A 1.3900
C38A C39A 1.3900
N11A O23A 1.252(16)
N11A O22A 1.288(17)
